data_4313186
loop_
_publ_author_name
'Srinivasan Priya'
'Maravanji S. Balakrishna'
'Joel T. Mague'
'Shaikh M. Mobin'

_publ_section_title
;
 Insertion of Carbon Fragments into P(III)-N Bonds in Aminophosphines and
 Aminobis(phosphines): Synthesis, Reactivity, and Coordination Chemistry
 of Resulting Phosphine Oxide Derivatives. Crystal and Molecular
 Structures of (Ph2P(O)CH2)2NR (R = Me,nPr,nBu), Ph2P(O)CH(OH)nPr, and
 cis-[MoO2Cl2{(Ph2P(O)CH2)2NEt-\kO,\kO}]
;
_journal_name_full 'Inorganic Chemistry'
_journal_page_first 1272
_journal_page_last 1281
_journal_paper_doi 10.1021/ic026118t
_journal_volume 42
_journal_year 2003
_chemical_formula_sum 'C27 H27 N O2 P2'
_chemical_formula_weight 459.44
_chemical_name_systematic
; 
 ? 
;
_space_group_IT_number 33
_symmetry_cell_setting orthorhombic
_symmetry_space_group_name_Hall 'P 2c -2n'
_symmetry_space_group_name_H-M 'P n a 21'
_atom_sites_solution_hydrogens geom
_atom_sites_solution_primary direct
_atom_sites_solution_secondary difmap
_audit_creation_method SHELXL-97
_cell_angle_alpha 90.00
_cell_angle_beta 90.00
_cell_angle_gamma 90.00
_cell_formula_units_Z 4
_cell_length_a 10.3539(8)
_cell_length_b 28.375(5)
_cell_length_c 8.2751(17)
_cell_measurement_temperature 293(2)
_cell_volume 2431.2(7)
_computing_structure_refinement 'SHELXL-97 (Sheldrick, 1997)'
_computing_structure_solution 'SHELXS-97 (Sheldrick, 1990)'
_diffrn_ambient_temperature 293(2)
_diffrn_measured_fraction_theta_full 0.998
_diffrn_measured_fraction_theta_max 0.998
_diffrn_radiation_monochromator graphite
_diffrn_radiation_source 'fine-focus sealed tube'
_diffrn_radiation_type MoK\a
_diffrn_radiation_wavelength 0.71073
_diffrn_reflns_av_R_equivalents 0.0000
_diffrn_reflns_av_sigmaI/netI 0.5457
_diffrn_reflns_limit_h_max 12
_diffrn_reflns_limit_h_min 0
_diffrn_reflns_limit_k_max 33
_diffrn_reflns_limit_k_min 0
_diffrn_reflns_limit_l_max 9
_diffrn_reflns_limit_l_min 0
_diffrn_reflns_number 2305
_diffrn_reflns_theta_full 25.03
_diffrn_reflns_theta_max 25.03
_diffrn_reflns_theta_min 1.44
_exptl_absorpt_coefficient_mu 0.203
_exptl_crystal_density_diffrn 1.255
_exptl_crystal_density_method 'not measured'
_exptl_crystal_F_000 968
_refine_diff_density_max 0.307
_refine_diff_density_min -0.334
_refine_diff_density_rms 0.066
_refine_ls_abs_structure_details 'Flack H D (1983), Acta Cryst. A39, 876-881'
_refine_ls_abs_structure_Flack 0.1(3)
_refine_ls_extinction_method none
_refine_ls_goodness_of_fit_ref 0.939
_refine_ls_hydrogen_treatment mixed
_refine_ls_matrix_type full
_refine_ls_number_parameters 290
_refine_ls_number_reflns 2305
_refine_ls_number_restraints 1
_refine_ls_restrained_S_all 0.938
_refine_ls_R_factor_all 0.3863
_refine_ls_R_factor_gt 0.0850
_refine_ls_shift/su_max 0.004
_refine_ls_shift/su_mean 0.001
_refine_ls_structure_factor_coef Fsqd
_refine_ls_weighting_details 'calc w=1/[\s^2^(Fo^2^)+(0.0227P)^2^+0.0000P] where P=(Fo^2^+2Fc^2^)/3'
_refine_ls_weighting_scheme calc
_refine_ls_wR_factor_gt 0.0889
_refine_ls_wR_factor_ref 0.1349
_reflns_number_gt 672
_reflns_number_total 2305
_reflns_threshold_expression >2sigma(I)
_cod_data_source_file ic026118t_s1.cif
_cod_data_source_block msb105
_cod_original_cell_volume 2431.1(7)
_cod_database_code 4313186

loop_
_symmetry_equiv_pos_as_xyz
'x, y, z'
'-x, -y, z+1/2'
'x+1/2, -y+1/2, z'
'-x+1/2, y+1/2, z+1/2'

loop_
_atom_site_label
_atom_site_type_symbol
_atom_site_fract_x
_atom_site_fract_y
_atom_site_fract_z
_atom_site_U_iso_or_equiv
_atom_site_adp_type
_atom_site_occupancy
_atom_site_symmetry_multiplicity
_atom_site_calc_flag
_atom_site_refinement_flags
_atom_site_disorder_assembly
_atom_site_disorder_group
P1 P 0.8451(5) 0.41542(15) 0.1013(7) 0.0516(14) Uani 1 1 d . . .
P2 P 0.5228(4) 0.36347(16) -0.2653(6) 0.0501(13) Uani 1 1 d . . .
N N 0.7743(12) 0.3927(4) -0.2144(14) 0.043(4) Uani 1 1 d . . .
C1 C 0.8207(17) 0.3545(5) 0.1660(17) 0.038(5) Uani 1 1 d . . .
C2 C 0.9165(16) 0.3348(6) 0.2608(19) 0.054(5) Uani 1 1 d . . .
H2 H 0.9876 0.3526 0.2928 0.065 Uiso 1 1 calc R . .
C3 C 0.9043(19) 0.2880(7) 0.307(2) 0.082(8) Uani 1 1 d . . .
H3 H 0.9686 0.2739 0.3691 0.098 Uiso 1 1 calc R . .
C4 C 0.799(2) 0.2629(6) 0.263(3) 0.081(8) Uani 1 1 d . . .
H4 H 0.7908 0.2318 0.2964 0.097 Uiso 1 1 calc R . .
C5 C 0.704(2) 0.2833(7) 0.167(2) 0.079(7) Uani 1 1 d . . .
H5 H 0.6339 0.2653 0.1343 0.095 Uiso 1 1 calc R . .
C6 C 0.7132(16) 0.3295(6) 0.122(2) 0.057(5) Uani 1 1 d . . .
H6 H 0.6477 0.3436 0.0621 0.069 Uiso 1 1 calc R . .
C7 C 0.7661(16) 0.4545(5) 0.244(2) 0.049(5) Uani 1 1 d . . .
C8 C 0.6319(16) 0.4523(5) 0.264(2) 0.051(5) Uani 1 1 d . . .
H8 H 0.5832 0.4311 0.2036 0.062 Uiso 1 1 calc R . .
C9 C 0.5703(16) 0.4831(6) 0.377(3) 0.075(7) Uani 1 1 d . . .
H9 H 0.4815 0.4824 0.3937 0.090 Uiso 1 1 calc R . .
C10 C 0.651(2) 0.5145(7) 0.461(2) 0.087(8) Uani 1 1 d . . .
H10 H 0.6128 0.5358 0.5316 0.104 Uiso 1 1 calc R . .
C11 C 0.781(2) 0.5153(6) 0.445(3) 0.078(8) Uani 1 1 d . . .
H11 H 0.8300 0.5360 0.5065 0.093 Uiso 1 1 calc R . .
C12 C 0.8403(16) 0.4849(6) 0.336(2) 0.059(6) Uani 1 1 d . . .
H12 H 0.9297 0.4850 0.3244 0.070 Uiso 1 1 calc R . .
C13 C 0.7487(13) 0.4243(5) -0.0783(17) 0.047(5) Uani 1 1 d . . .
H13A H 0.6585 0.4211 -0.0487 0.056 Uiso 1 1 calc R . .
H13B H 0.7616 0.4564 -0.1148 0.056 Uiso 1 1 calc R . .
C14 C 0.6687(13) 0.3938(5) -0.3298(15) 0.041(5) Uani 1 1 d . . .
H14A H 0.6981 0.3798 -0.4302 0.049 Uiso 1 1 calc R . .
H14B H 0.6473 0.4264 -0.3522 0.049 Uiso 1 1 calc R . .
C15 C 0.5565(15) 0.3002(6) -0.268(3) 0.049(5) Uani 1 1 d . . .
C16 C 0.6556(17) 0.2804(6) -0.354(2) 0.064(6) Uani 1 1 d . . .
H16 H 0.7084 0.2990 -0.4190 0.077 Uiso 1 1 calc R . .
C17 C 0.6764(18) 0.2319(7) -0.344(2) 0.080(8) Uani 1 1 d . . .
H17 H 0.7468 0.2186 -0.3964 0.096 Uiso 1 1 calc R . .
C18 C 0.597(2) 0.2043(7) -0.259(3) 0.089(8) Uani 1 1 d . . .
H18 H 0.6078 0.1717 -0.2598 0.107 Uiso 1 1 calc R . .
C19 C 0.500(2) 0.2241(8) -0.170(3) 0.095(9) Uani 1 1 d . . .
H19 H 0.4479 0.2050 -0.1054 0.114 Uiso 1 1 calc R . .
C20 C 0.4762(16) 0.2731(7) -0.174(2) 0.069(6) Uani 1 1 d . . .
H20 H 0.4091 0.2866 -0.1153 0.083 Uiso 1 1 calc R . .
C21 C 0.4136(16) 0.3748(5) -0.431(2) 0.032(5) Uani 1 1 d . . .
C22 C 0.4345(17) 0.3577(5) -0.582(3) 0.068(6) Uani 1 1 d . . .
H22 H 0.5032 0.3373 -0.6005 0.082 Uiso 1 1 calc R . .
C23 C 0.351(2) 0.3709(6) -0.713(3) 0.071(7) Uani 1 1 d . . .
H23 H 0.3680 0.3610 -0.8184 0.085 Uiso 1 1 calc R . .
C24 C 0.2469(18) 0.3985(8) -0.679(3) 0.081(8) Uani 1 1 d . . .
H24 H 0.1900 0.4063 -0.7614 0.097 Uiso 1 1 calc R . .
C25 C 0.2236(19) 0.4146(7) -0.529(3) 0.088(8) Uani 1 1 d . . .
H25 H 0.1513 0.4330 -0.5081 0.106 Uiso 1 1 calc R . .
C26 C 0.3090(17) 0.4033(6) -0.409(2) 0.066(6) Uani 1 1 d . . .
H26 H 0.2948 0.4158 -0.3068 0.079 Uiso 1 1 calc R . .
C27 C 0.8986(13) 0.4032(5) -0.2915(19) 0.070(6) Uani 1 1 d . . .
H27A H 0.9043 0.4363 -0.3132 0.084 Uiso 1 1 calc R . .
H27B H 0.9053 0.3860 -0.3911 0.084 Uiso 1 1 calc R . .
H27C H 0.9677 0.3940 -0.2207 0.084 Uiso 1 1 calc R . .
O1 O 0.9851(9) 0.4265(3) 0.0911(16) 0.066(3) Uani 1 1 d . . .
O2 O 0.4726(9) 0.3788(4) -0.1075(14) 0.065(4) Uani 1 1 d . . .

loop_
_atom_site_aniso_label
_atom_site_aniso_U_11
_atom_site_aniso_U_22
_atom_site_aniso_U_33
_atom_site_aniso_U_23
_atom_site_aniso_U_13
_atom_site_aniso_U_12
P1 0.047(3) 0.057(3) 0.050(3) -0.004(3) -0.008(4) -0.005(3)
P2 0.049(3) 0.049(3) 0.052(3) 0.005(3) 0.000(4) -0.004(3)
N 0.043(9) 0.054(10) 0.032(10) -0.003(8) -0.010(9) -0.016(8)
C1 0.048(11) 0.052(12) 0.015(9) -0.006(9) 0.004(9) -0.018(12)
C2 0.065(14) 0.077(15) 0.021(12) -0.005(11) -0.002(11) -0.018(12)
C3 0.070(16) 0.059(15) 0.12(2) 0.051(16) 0.030(17) 0.020(13)
C4 0.10(2) 0.032(13) 0.11(2) 0.026(14) 0.007(18) -0.002(13)
C5 0.10(2) 0.059(15) 0.078(18) -0.013(13) 0.010(15) 0.015(15)
C6 0.066(15) 0.064(13) 0.042(12) 0.012(13) -0.004(12) 0.028(12)
C7 0.044(12) 0.054(12) 0.048(12) 0.022(12) 0.007(13) 0.004(11)
C8 0.055(14) 0.054(12) 0.045(14) -0.012(11) -0.004(11) 0.008(10)
C9 0.040(14) 0.075(16) 0.11(2) 0.015(15) -0.005(14) 0.005(12)
C10 0.10(2) 0.077(17) 0.081(19) -0.034(15) 0.013(19) 0.010(18)
C11 0.12(2) 0.036(14) 0.080(17) -0.009(13) 0.012(18) -0.012(15)
C12 0.058(13) 0.070(15) 0.048(13) 0.012(12) -0.019(13) -0.037(13)
C13 0.042(11) 0.055(13) 0.043(12) 0.016(11) -0.018(11) -0.009(10)
C14 0.051(11) 0.047(10) 0.024(10) 0.003(8) -0.014(10) -0.007(10)
C15 0.026(11) 0.066(13) 0.056(13) 0.018(14) -0.017(11) -0.009(10)
C16 0.039(12) 0.066(15) 0.087(19) 0.022(13) 0.005(14) -0.004(12)
C17 0.079(18) 0.046(14) 0.12(2) 0.000(13) 0.004(16) 0.022(13)
C18 0.082(18) 0.057(16) 0.13(2) -0.012(19) -0.04(2) 0.000(14)
C19 0.10(2) 0.071(18) 0.12(2) 0.033(17) 0.014(17) -0.033(16)
C20 0.079(17) 0.066(14) 0.063(14) 0.012(13) 0.024(13) 0.010(13)
C21 0.036(10) 0.022(10) 0.038(12) 0.015(10) 0.002(10) -0.009(9)
C22 0.087(18) 0.038(12) 0.079(16) -0.002(13) -0.017(16) 0.000(12)
C23 0.063(15) 0.075(15) 0.074(19) -0.011(14) 0.013(16) -0.029(13)
C24 0.051(15) 0.12(2) 0.070(18) 0.070(18) -0.007(15) -0.021(15)
C25 0.033(15) 0.12(2) 0.11(2) 0.05(2) -0.002(16) 0.000(14)
C26 0.052(14) 0.074(14) 0.071(15) -0.010(15) -0.034(15) -0.002(11)
C27 0.049(11) 0.102(14) 0.058(14) -0.033(13) -0.026(11) 0.001(12)
O1 0.031(6) 0.092(8) 0.074(8) -0.001(9) 0.012(8) 0.001(7)
O2 0.057(9) 0.080(9) 0.057(9) 0.002(8) -0.003(8) -0.004(7)

loop_
_atom_type_symbol
_atom_type_description
_atom_type_scat_dispersion_real
_atom_type_scat_dispersion_imag
_atom_type_scat_source
C C 0.0033 0.0016 'International Tables Vol C Tables 4.2.6.8 and 6.1.1.4'
H H 0.0000 0.0000 'International Tables Vol C Tables 4.2.6.8 and 6.1.1.4'
N N 0.0061 0.0033 'International Tables Vol C Tables 4.2.6.8 and 6.1.1.4'
O O 0.0106 0.0060 'International Tables Vol C Tables 4.2.6.8 and 6.1.1.4'
P P 0.1023 0.0942 'International Tables Vol C Tables 4.2.6.8 and 6.1.1.4'

loop_
_geom_angle_atom_site_label_1
_geom_angle_atom_site_label_2
_geom_angle_atom_site_label_3
_geom_angle
_geom_angle_site_symmetry_1
_geom_angle_site_symmetry_3
_geom_angle_publ_flag
O1 P1 C13 117.5(8) . . ?
O1 P1 C7 110.3(8) . . ?
C13 P1 C7 101.5(7) . . ?
O1 P1 C1 110.6(7) . . ?
C13 P1 C1 107.2(8) . . ?
C7 P1 C1 109.0(7) . . ?
O2 P2 C21 113.6(7) . . ?
O2 P2 C14 114.4(7) . . ?
C21 P2 C14 102.3(7) . . ?
O2 P2 C15 111.7(9) . . ?
C21 P2 C15 106.5(7) . . ?
C14 P2 C15 107.5(8) . . ?
C14 N C13 110.9(12) . . ?
C14 N C27 111.7(11) . . ?
C13 N C27 111.7(12) . . ?
C6 C1 C2 121.7(15) . . ?
C6 C1 P1 121.6(16) . . ?
C2 C1 P1 116.7(14) . . ?
C1 C2 C3 118.6(17) . . ?
C4 C3 C2 120(2) . . ?
C3 C4 C5 120.5(19) . . ?
C6 C5 C4 120(2) . . ?
C5 C6 C1 118.6(18) . . ?
C12 C7 C8 120.9(18) . . ?
C12 C7 P1 119.2(15) . . ?
C8 C7 P1 119.9(16) . . ?
C7 C8 C9 119.5(17) . . ?
C10 C9 C8 116.5(18) . . ?
C11 C10 C9 124(2) . . ?
C10 C11 C12 119(2) . . ?
C7 C12 C11 119.8(18) . . ?
N C13 P1 116.6(10) . . ?
N C14 P2 115.0(9) . . ?
C16 C15 C20 121.2(16) . . ?
C16 C15 P2 123.6(16) . . ?
C20 C15 P2 115.1(16) . . ?
C15 C16 C17 119.2(18) . . ?
C18 C17 C16 121(2) . . ?
C17 C18 C19 120(2) . . ?
C18 C19 C20 121(2) . . ?
C15 C20 C19 117.4(18) . . ?
C22 C21 C26 117.3(18) . . ?
C22 C21 P2 122.3(16) . . ?
C26 C21 P2 120.3(15) . . ?
C21 C22 C23 120.5(17) . . ?
C24 C23 C22 118(2) . . ?
C25 C24 C23 122(2) . . ?
C24 C25 C26 118(2) . . ?
C21 C26 C25 124(2) . . ?

loop_
_geom_bond_atom_site_label_1
_geom_bond_atom_site_label_2
_geom_bond_distance
_geom_bond_site_symmetry_2
_geom_bond_publ_flag
P1 O1 1.486(9) . ?
P1 C13 1.808(14) . ?
P1 C7 1.812(17) . ?
P1 C1 1.827(15) . ?
P2 O2 1.471(11) . ?
P2 C21 1.804(16) . ?
P2 C14 1.819(13) . ?
P2 C15 1.829(16) . ?
N C14 1.452(15) . ?
N C13 1.464(16) . ?
N C27 1.468(16) . ?
C1 C6 1.370(17) . ?
C1 C2 1.382(17) . ?
C2 C3 1.389(17) . ?
C3 C4 1.35(2) . ?
C4 C5 1.39(2) . ?
C5 C6 1.369(18) . ?
C7 C12 1.383(18) . ?
C7 C8 1.401(17) . ?
C8 C9 1.43(2) . ?
C9 C10 1.40(2) . ?
C10 C11 1.35(2) . ?
C11 C12 1.40(2) . ?
C15 C16 1.368(19) . ?
C15 C20 1.375(18) . ?
C16 C17 1.395(17) . ?
C17 C18 1.34(2) . ?
C18 C19 1.37(2) . ?
C19 C20 1.412(18) . ?
C21 C22 1.36(2) . ?
C21 C26 1.363(18) . ?
C22 C23 1.44(2) . ?
C23 C24 1.36(2) . ?
C24 C25 1.34(2) . ?
C25 C26 1.37(2) . ?

loop_
_cod_related_entry_id
_cod_related_entry_database
_cod_related_entry_code
1 ChemSpider 30660919
